data_4030676
loop_
_publ_author_name
'Champarnaud-mesjard, J.-C.'
'Frit, B.'
'Aftati, A.'
'El Farissi, M.'

_publ_section_title
;
 Crystal structure of Bi2CdO4
;
_journal_name_full 'European Journal of Solid State and Inorganic Chemistry'
_journal_page_first 473
_journal_page_last 486
_journal_volume 31
_journal_year 1994
_chemical_formula_sum 'Bi2 Cd O4'
_chemical_formula_weight 594.37
_space_group_IT_number 141
_symmetry_cell_setting tetragonal
_symmetry_Int_Tables_number 141
_symmetry_space_group_name_Hall '-I 4bd 2'
_symmetry_space_group_name_H-M 'I 41/a m d :2'
_cell_angle_alpha 90
_cell_angle_beta 90
_cell_angle_gamma 90
_cell_formula_units_Z 16
_cell_length_a 14.4963(1)
_cell_length_b 14.4963(1)
_cell_length_c 9.3193(1)
_cell_volume 1958.38(3)
_diffrn_ambient_temperature 293
_diffrn_radiation_probe x-ray
_diffrn_radiation_type CuK\a
_diffrn_radiation_wavelength 1.5418
_exptl_crystal_density_diffrn 8.12
_exptl_crystal_density_meas 8.07
_pd_proc_ls_prof_R_factor 0.089
_pd_proc_ls_prof_wR_expected 0.0388
_pd_proc_ls_prof_wR_factor 0.108
_refine_ls_number_parameters 49
_refine_ls_number_reflns 784
_refine_ls_R_I_factor 0.051
_cod_data_source_file EJSSIC-1994-31-473-486.cif
_cod_data_source_block Bi2CdO4
_cod_depositor_comments
;
Rietveld refinement, software Fullprof
Cell parameters are different in the abstract and in Table II,
the latter retained
;
_cod_original_sg_symbol_H-M 'I 41/a m d'
_cod_database_code 4030676

loop_
_symmetry_equiv_pos_site_id
_symmetry_equiv_pos_as_xyz
1 x,y,z
2 1/4-y,3/4+x,1/4+z
3 1/2-x,-y,1/2+z
4 1/4+y,1/4-x,3/4+z
5 x,-y,-z
6 1/4+y,3/4+x,1/4-z
7 1/2-x,y,1/2-z
8 1/4-y,1/4-x,3/4-z
9 -x,-y,-z
10 3/4+y,1/4-x,3/4-z
11 1/2+x,y,1/2-z
12 3/4-y,3/4+x,1/4-z
13 -x,y,z
14 3/4-y,1/4-x,3/4+z
15 1/2+x,-y,1/2+z
16 3/4+y,3/4+x,1/4+z
17 1/2+x,1/2+y,1/2+z
18 3/4-y,1/4+x,3/4+z
19 -x,1/2-y,z
20 3/4+y,3/4-x,1/4+z
21 1/2+x,1/2-y,1/2-z
22 3/4+y,1/4+x,3/4-z
23 -x,1/2+y,-z
24 3/4-y,3/4-x,1/4-z
25 1/2-x,1/2-y,1/2-z
26 1/4+y,3/4-x,1/4-z
27 x,1/2+y,-z
28 1/4-y,1/4+x,3/4-z
29 1/2-x,1/2+y,1/2+z
30 1/4-y,3/4-x,1/4+z
31 x,1/2-y,z
32 1/4+y,1/4+x,3/4+z

loop_
_atom_site_label
_atom_site_type_symbol
_atom_site_thermal_displace_type
_atom_site_fract_x
_atom_site_fract_y
_atom_site_fract_z
_atom_site_occupancy
_atom_site_U_iso_or_equiv
Bi1 Bi Uiso 0.15780(10) 0.40780(10) 0.87500 1.000 0.23(3)
Bi2 Bi Uiso 0.00000 0.11120(10) 0.2224(2) 1.000 0.17(7)
Cd Cd Uiso 0.3905(2) 0.00000 0.00000 1.000 0.34(14)
O1 O Uiso 0.1504(11) 0.0490(10) 0.124(2) 1.000 3.4(3)
O2 O Uiso 0.00000 0.0305(16) 0.701(3) 1.000 2.2(6)
O3 O Uiso 0.3911(11) 0.6411(11) 0.87500 1.000 2.5(3)

loop_
_atom_type_symbol
_atom_type_description
_atom_type_scat_dispersion_real
_atom_type_scat_dispersion_imag
_atom_type_scat_source
Bi Bi -4.0111 8.9310 ' International Tables Vol C Tables 4.2.6.8 and 6.1.1.4'
Cd Cd 0.1185 4.6533 ' International Tables Vol C Tables 4.2.6.8 and 6.1.1.4'
O O 0.0492 0.0322 ' International Tables Vol C Tables 4.2.6.8 and 6.1.1.4'

loop_
_geom_angle_atom_site_label_1
_geom_angle_atom_site_label_2
_geom_angle_atom_site_label_3
_geom_angle
_geom_angle_site_symmetry_1
_geom_angle_site_symmetry_3
_geom_angle_publ_flag
O1 Bi1 O1 93.6(6) 27_556 28_555 yes
O1 Bi2 O2 77.4(5) . 5_556 yes
O1 Bi2 O3 159.4(5) . 6_446 yes
O1 Bi2 O3 71.4(5) . 12_546 yes
O1 Bi2 O1 118.9(5) . 13_555 yes
O2 Bi2 O3 88.5(6) 5_556 6_446 yes
O2 Bi2 O3 88.5(6) 5_556 12_546 yes
O1 Bi2 O2 77.4(5) 13_555 5_556 yes
O3 Bi2 O3 93.4(4) 6_446 12_546 yes
O1 Bi2 O3 71.4(5) 13_555 6_446 yes
O1 Bi2 O3 159.4(5) 13_555 12_546 yes
O1 Cd O2 150.1(7) 4_554 3_554 yes
O1 Cd O2 82.6(6) 6_545 3_554 yes
O2 Cd O2 101.0(6) 3_554 7_555 yes
O2 Cd O3 102.4(6) 3_554 10_455 yes
O2 Cd O3 77.3(6) 3_554 16_444 yes
O1 Cd O1 109.0(6) 4_554 6_545 yes
O1 Cd O2 82.6(6) 4_554 7_555 yes
O1 Cd O3 107.3(5) 4_554 10_455 yes
O1 Cd O3 73.0(5) 4_554 16_444 yes
O1 Cd O2 150.1(7) 6_545 7_555 yes
O1 Cd O3 73.0(5) 6_545 10_455 yes
O1 Cd O3 107.3(5) 6_545 16_444 yes
O2 Cd O3 77.3(6) 7_555 10_455 yes
O2 Cd O3 102.4(6) 7_555 16_444 yes
O3 Cd O3 179.6(6) 10_455 16_444 yes
Bi2 O1 Cd 98.7(6) . 2_545 yes
Bi1 O1 Bi2 107.2(6) 10_455 . yes
Bi1 O1 Bi2 113.5(7) 16_444 . yes
Bi1 O1 Cd 108.4(6) 10_455 2_545 yes
Bi1 O1 Cd 123.0(8) 16_444 2_545 yes
Bi1 O1 Bi1 105.2(7) 10_455 16_444 yes
Bi2 O2 Cd 94.5(8) 5_556 3_555 yes
Cd O2 Cd 79.0(8) 3_555 11_455 yes
Bi2 O2 Cd 94.5(8) 5_556 11_455 yes
Bi2 O3 Bi2 136.2(8) 6_556 17_555 yes
Bi2 O3 Cd 107.90(16) 6_556 27_556 yes
Bi2 O3 Cd 98.8(6) 6_556 28_555 yes
Bi2 O3 Cd 98.8(6) 17_555 27_556 yes
Bi2 O3 Cd 107.90(16) 17_555 28_555 yes
Cd O3 Cd 103.8(6) 27_556 28_555 yes

loop_
_geom_bond_atom_site_label_1
_geom_bond_atom_site_label_2
_geom_bond_distance
_geom_bond_site_symmetry_2
_geom_bond_publ_flag
Bi1 O1 2.050(15) 27_556 yes
Bi1 O1 2.406(18) 28_555 yes
Bi2 O1 2.531(16) . yes
Bi2 O2 2.18(2) 5_556 yes
Bi2 O3 2.169(12) 6_446 yes
Bi2 O3 2.169(12) 12_546 yes
Bi2 O1 2.531(16) 13_555 yes
Cd O2 2.50(2) 3_554 yes
Cd O1 2.285(16) 4_554 yes
Cd O1 2.285(16) 6_545 yes
Cd O2 2.50(2) 7_555 yes
Cd O3 2.354(14) 10_455 yes
Cd O3 2.354(14) 16_444 yes
